data_7135259
loop_
_publ_author_name
'Mandal, Chhotan'
'Kundu, Abhishek'
'Panda, Sourav'
'Mukherjee, Debabrata'

_publ_section_title
;
 Intriguing Metal-Ligand Interplays Leading to Diverse Al-H-M (M = Mg, Ca)
 Heterobimetallic Hydrides on a Picolyl-Based 3N Ligand
;
_journal_name_full 'Chemical Communications'
_journal_paper_doi 10.1039/D5CC05693D
_journal_year 2025
_chemical_formula_moiety 'C54 H96 Al2 Ca N8 Si4'
_chemical_formula_sum 'C54 H96 Al2 Ca N8 Si4'
_chemical_formula_weight 1063.78
_space_group_crystal_system monoclinic
_space_group_IT_number 14
_space_group_name_Hall '-P 2ybc'
_space_group_name_H-M_alt 'P 1 21/c 1'
_atom_sites_solution_hydrogens mixed
_audit_creation_date 2025-01-30
_audit_creation_method
;
Olex2 1.5
(compiled 2024.02.16 svn.r378c4104 for OlexSys, GUI svn.r6928)
;
_audit_update_record
;
2025-08-21 deposited with the CCDC.	2025-11-27 downloaded from the CCDC.
;
_cell_angle_alpha 90
_cell_angle_beta 100.3480(10)
_cell_angle_gamma 90
_cell_formula_units_Z 4
_cell_length_a 11.62070(10)
_cell_length_b 25.95170(10)
_cell_length_c 21.11620(10)
_cell_measurement_reflns_used 52062
_cell_measurement_temperature 100.00(10)
_cell_measurement_theta_max 68.1440
_cell_measurement_theta_min 2.6960
_cell_volume 6264.58(7)
_computing_cell_refinement 'CrysAlisPro 1.171.43.119a (Rigaku OD, 2024)'
_computing_data_collection 'CrysAlisPro 1.171.43.119a (Rigaku OD, 2024)'
_computing_data_reduction 'CrysAlisPro 1.171.43.119a (Rigaku OD, 2024)'
_computing_molecular_graphics 'Olex2 1.5 (Dolomanov et al., 2009)'
_computing_publication_material 'Olex2 1.5 (Dolomanov et al., 2009)'
_computing_structure_refinement 'SHELXL 2019/3 (Sheldrick, 2015)'
_computing_structure_solution 'SHELXT 2014/5 (Sheldrick, 2014)'
_diffrn_ambient_temperature 100.15
_diffrn_detector_area_resol_mean 10.0000
_diffrn_detector_type HyPix3000
_diffrn_measured_fraction_theta_full 0.999
_diffrn_measured_fraction_theta_max 0.995
_diffrn_measurement_details
;
List of Runs (angles in degrees, time in seconds):

  # Type    Start    End  Width  t~exp~   \w     \q     \k     \f   Frames
#--------------------------------------------------------------------------
  1  \w   -102.00 -24.00   0.50    2.09    --  -40.58 147.00-109.00  156
  2  \w   -109.00 -57.00   0.50    2.09    --  -40.58-147.00-159.00  104
  3  \w    -87.00 -12.00   0.50    2.09    --  -40.58 125.00  83.00  150
  4  \w     34.00  89.00   0.50    2.09    --   40.58-125.00   6.00  110
  5  \w     45.00 106.00   0.50    2.09    --   40.58-147.00-159.00  122
  6  \w   -147.00 -73.00   0.50   10.35    --  -82.50-125.00   6.00  148
  7  \w   -151.00 -57.00   0.50   10.35    --  -82.50-147.00-159.00  188
  8  \w   -102.00 -24.00   0.50   10.35    --  -82.50 147.00-109.00  156
  9  \w    -87.00 -18.00   0.50   10.35    --  -82.50 125.00  83.00  138
 10  \w     79.00 164.00   0.50   10.35    --   96.67 147.00-109.00  170
 11  \w     45.00 128.00   0.50   10.35    --   96.67-147.00-159.00  166
 12  \w     34.00 112.00   0.50   10.35    --   96.67-125.00   6.00  156
 13  \w    -24.00  35.00   0.50    2.09    --  -40.58  11.00 120.00  118
 14  \w    -24.00  35.00   0.50    2.09    --  -40.58  11.00   0.00  118
 15  \w    -28.00  31.00   0.50    2.09    --  -40.58  21.00-150.00  118
 16  \w    -97.00 -20.00   0.50    2.09    --  -40.58 139.00-180.00  154
 17  \w    -37.00  27.00   0.50    2.09    --  -40.58  32.00 -90.00  128
 18  \w    -31.00  28.00   0.50    2.09    --   40.58 -21.00-120.00  118
 19  \w    -31.00  28.00   0.50    2.09    --   40.58 -21.00-120.00  118
 20  \w    -27.00  37.00   0.50    2.09    --   40.58 -32.00-150.00  128
 21  \w    -47.00 -15.00   0.50   10.35    --  -82.50  42.00 -90.00   64
 22  \w    -68.00 -14.00   0.50   10.35    --  -82.50  59.00 120.00  108
 23  \w   -153.00 -78.00   0.50   10.35    --  -82.50 -87.00 120.00  150
 24  \w     80.00 163.00   0.50   10.35    --   96.67  42.00  90.00  166
 25  \w     82.00 167.00   0.50   10.35    --   96.67  25.00 -90.00  170
 26  \w     80.00 163.00   0.50   10.35    --   96.67  42.00  90.00  166
 27  \w     23.00 106.00   0.50   10.35    --   96.67 -96.00-120.00  166
 28  \w     23.00 106.00   0.50   10.35    --   96.67 -96.00-120.00  166
 29  \w     82.00 167.00   0.50   10.35    --   96.67  25.00 -90.00  170
 30  \w     29.00  83.00   0.50   10.35    --   96.67 -68.00 -30.00  108
 31  \w     30.00  57.00   0.50   10.35    --   96.67 -50.00-150.00   54
 32  \w     30.00  57.00   0.50   10.35    --   96.67 -50.00  60.00   54
 33  \w     29.00  68.00   0.50   10.35    --   96.67 -59.00  30.00   78
 34  \w     33.00 109.00   0.50   10.35    --   96.67-117.00  30.00  152
 35  \w     23.00 106.00   0.50   10.35    --   96.67 -96.00-180.00  166
 36  \w     71.00 170.00   0.50   10.35    --   96.67  17.00-150.00  198
 37  \w     71.00 170.00   0.50   10.35    --   96.67  17.00-150.00  198
 38  \w     99.00 161.00   0.50   10.35    --   96.67 117.00  30.00  124
 39  \w     30.00  57.00   0.50   10.35    --   96.67 -50.00 150.00   54
 40  \w     33.00 109.00   0.50   10.35    --   96.67-117.00-180.00  152
 41  \w     29.00  83.00   0.50   10.35    --   96.67 -68.00-180.00  108
 42  \w     29.00  68.00   0.50   10.35    --   96.67 -59.00 -60.00   78
 43  \w     80.00 163.00   0.50   10.35    --   96.67  42.00   0.00  166
 44  \w     30.00  57.00   0.50   10.35    --   96.67 -50.00   0.00   54
 45  \w   -109.00 -14.00   0.50    2.09    --  -40.58 -77.00 -60.00  190
 46  \w   -107.00 -20.00   0.50    2.09    --  -40.58 -54.00  30.00  174
 47  \w   -109.00 -63.00   0.50    2.09    --  -40.58-139.00  60.00   92
 48  \w   -109.00 -14.00   0.50    2.09    --  -40.58 -77.00 150.00  190
 49  \w   -109.00 -17.00   0.50    2.09    --  -40.58 -66.00 -30.00  184
 50  \w   -109.00 -14.00   0.50    2.09    --  -40.58 -77.00-120.00  190
 51  \w     14.00 109.00   0.50    2.09    --   40.58  77.00  90.00  190
 52  \w     17.00 109.00   0.50    2.09    --   40.58  66.00-150.00  184
 53  \w     14.00 109.00   0.50    2.09    --   40.58  77.00-120.00  190
 54  \w     14.00 109.00   0.50    2.09    --   40.58  77.00  30.00  190
 55  \w    -31.00  28.00   0.50    2.09    --   40.58 -21.00 -30.00  118
 56  \w     17.00 109.00   0.50    2.09    --   40.58  66.00 150.00  184
 57  \w     75.00 164.00   0.50   10.35    --   96.67  59.00 150.00  178
 58  \w     75.00 164.00   0.50   10.35    --   96.67  59.00 -60.00  178
 59  \w     75.00 164.00   0.50   10.35    --   96.67  59.00  30.00  178
 60  \w     75.00 124.00   0.50   10.35    --   96.67  59.00 120.00   98
 61  \w     73.00 165.00   0.50   10.35    --   96.67  68.00-150.00  184
 62  \w     30.00  57.00   0.50   10.35    --   96.67 -50.00-120.00   54
;
_diffrn_measurement_device 'four-circle diffractometer'
_diffrn_measurement_device_type 'XtaLAB Synergy, Dualflex, HyPix3000'
_diffrn_measurement_method '\w scans'
_diffrn_radiation_type CuK\a
_diffrn_radiation_wavelength 1.54184
_diffrn_reflns_av_R_equivalents 0.0506
_diffrn_reflns_av_unetI/netI 0.0241
_diffrn_reflns_Laue_measured_fraction_full 0.999
_diffrn_reflns_Laue_measured_fraction_max 0.995
_diffrn_reflns_limit_h_max 13
_diffrn_reflns_limit_h_min -13
_diffrn_reflns_limit_k_max 31
_diffrn_reflns_limit_k_min -31
_diffrn_reflns_limit_l_max 24
_diffrn_reflns_limit_l_min -25
_diffrn_reflns_number 98837
_diffrn_reflns_point_group_measured_fraction_full 0.999
_diffrn_reflns_point_group_measured_fraction_max 0.995
_diffrn_reflns_theta_full 67.684
_diffrn_reflns_theta_max 68.305
_diffrn_reflns_theta_min 2.725
_exptl_absorpt_coefficient_mu 2.166
_exptl_absorpt_correction_T_max 1.00000
_exptl_absorpt_correction_T_min 0.63592
_exptl_absorpt_correction_type multi-scan
_exptl_absorpt_process_details
;
CrysAlisPro 1.171.43.119a (Rigaku Oxford Diffraction, 2024)
Empirical absorption correction using spherical harmonics,
implemented in SCALE3 ABSPACK scaling algorithm.
;
_exptl_crystal_colour 'clear brownish brown'
_exptl_crystal_colour_lustre clear
_exptl_crystal_colour_modifier brownish
_exptl_crystal_colour_primary brown
_exptl_crystal_density_diffrn 1.128
_exptl_crystal_description block
_exptl_crystal_F_000 2312
_exptl_crystal_preparation 'solvent diffusion'
_exptl_crystal_size_max 0.0228
_exptl_crystal_size_mid 0.0224
_exptl_crystal_size_min 0.0198
_refine_diff_density_max 0.468
_refine_diff_density_min -0.344
_refine_diff_density_rms 0.044
_refine_ls_extinction_method none
_refine_ls_goodness_of_fit_ref 1.046
_refine_ls_hydrogen_treatment mixed
_refine_ls_matrix_type full
_refine_ls_number_parameters 668
_refine_ls_number_reflns 11421
_refine_ls_number_restraints 0
_refine_ls_restrained_S_all 1.046
_refine_ls_R_factor_all 0.0407
_refine_ls_R_factor_gt 0.0373
_refine_ls_shift/su_max 0.002
_refine_ls_shift/su_mean 0.000
_refine_ls_structure_factor_coef Fsqd
_refine_ls_weighting_details 'w=1/[\s^2^(Fo^2^)+(0.0553P)^2^+2.8026P] where P=(Fo^2^+2Fc^2^)/3'
_refine_ls_weighting_scheme calc
_refine_ls_wR_factor_gt 0.1002
_refine_ls_wR_factor_ref 0.1025
_reflns_Friedel_coverage 0.000
_reflns_number_gt 10517
_reflns_number_total 11421
_reflns_threshold_expression 'I > 2\s(I)'
_cod_data_source_file d5cc05693d2.cif
_cod_data_source_block dm_cm_alca02_auto
_cod_database_code 7135259
_shelx_shelxl_version_number 2019/3
_shelx_space_group_comment
;
The symmetry employed for this shelxl refinement is uniquely defined
by the following loop, which should always be used as a source of
symmetry information in preference to the above space-group names.
They are only intended as comments.
;
_shelx_estimated_absorpt_t_max 0.958
_shelx_estimated_absorpt_t_min 0.952
_olex2_refinement_description
;
1.a Ternary CH refined with riding coordinates:
 C15(H15), C48(H48)
1.b Secondary CH2 refined with riding coordinates:
 C17(H17A,H17B), C16(H16A,H16B), C50(H50A,H50B), C49(H49A,H49B), C20(H20A,
 H20B), C53(H53A,H53B)
1.c Aromatic/amide H refined with riding coordinates:
 C2(H2), C3(H3), C31(H31), C8(H8), C35(H35), C29(H29), C4(H4), C30(H30),
 C37(H37), C10(H10)
1.d Idealised Me refined as rotating group:
 C41(H41A,H41B,H41C), C26(H26A,H26B,H26C), C25(H25A,H25B,H25C), C45(H45A,H45B,
 H45C), C14(H14A,H14B,H14C), C23(H23A,H23B,H23C), C24(H24A,H24B,H24C), C43(H43A,
 H43B,H43C), C21(H21A,H21B,H21C), C54(H54A,H54B,H54C), C47(H47A,H47B,H47C),
 C27(H27A,H27B,H27C), C22(H22A,H22B,H22C), C39(H39A,H39B,H39C), C12(H12A,H12B,
 H12C), C46(H46A,H46B,H46C), C19(H19A,H19B,H19C), C52(H52A,H52B,H52C), C42(H42A,
 H42B,H42C), C44(H44A,H44B,H44C), C13(H13A,H13B,H13C), C40(H40A,H40B,H40C)
;
_olex2_submission_special_instructions 'No special instructions were received'
_oxdiff_exptl_absorpt_empirical_details
;
Empirical correction (ABSPACK) includes:
- Absorption correction using spherical harmonics
- Frame scaling
;

loop_
_space_group_symop_operation_xyz
'x, y, z'
'-x, y+1/2, -z+1/2'
'-x, -y, -z'
'x, -y-1/2, z-1/2'

loop_
_atom_site_label
_atom_site_type_symbol
_atom_site_fract_x
_atom_site_fract_y
_atom_site_fract_z
_atom_site_U_iso_or_equiv
_atom_site_adp_type
_atom_site_occupancy
_atom_site_site_symmetry_order
_atom_site_calc_flag
_atom_site_refinement_flags_posn
_atom_site_refinement_flags_adp
_atom_site_refinement_flags_occupancy
_atom_site_disorder_assembly
_atom_site_disorder_group
Ca01 Ca 0.43182(3) 0.41840(2) 0.78761(2) 0.02624(9) Uani 1 1 d . . . . .
Si2 Si 0.07476(4) 0.55187(2) 0.75403(2) 0.02722(11) Uani 1 1 d . . . . .
Si3 Si 0.22280(4) 0.44768(2) 0.54483(2) 0.03013(11) Uani 1 1 d . . . . .
Al04 Al 0.32571(4) 0.53177(2) 0.82168(2) 0.02445(11) Uani 1 1 d . . . . .
Si1 Si 0.13910(4) 0.57449(2) 0.89570(2) 0.02910(11) Uani 1 1 d . . . . .
Al06 Al 0.30827(4) 0.36826(2) 0.64952(2) 0.02420(11) Uani 1 1 d . . . . .
Si4 Si 0.34711(4) 0.35310(2) 0.50991(2) 0.03653(12) Uani 1 1 d . . . . .
N1 N 0.27311(12) 0.30237(5) 0.67933(7) 0.0261(3) Uani 1 1 d . . . . .
N6 N 0.38833(11) 0.47611(5) 0.87415(7) 0.0264(3) Uani 1 1 d . . . . .
N7 N 0.37304(12) 0.36274(5) 0.87819(7) 0.0294(3) Uani 1 1 d . . . . .
N4 N 0.28509(12) 0.38773(6) 0.56503(7) 0.0280(3) Uani 1 1 d . . . . .
N8 N 0.17949(11) 0.55680(5) 0.82389(7) 0.0266(3) Uani 1 1 d . . . . .
N5 N 0.46304(12) 0.57129(6) 0.84964(7) 0.0277(3) Uani 1 1 d . . . . .
N2 N 0.46327(12) 0.36242(6) 0.69437(7) 0.0290(3) Uani 1 1 d . . . . .
N3 N 0.63613(12) 0.43628(6) 0.76243(7) 0.0313(3) Uani 1 1 d . . . . .
C33 C 0.06894(14) 0.29260(6) 0.62498(8) 0.0289(4) Uani 1 1 d . . . . .
C6 C 0.40512(15) 0.65572(7) 0.80128(9) 0.0319(4) Uani 1 1 d . . . . .
C1 C 0.54719(14) 0.53734(7) 0.88441(8) 0.0301(4) Uani 1 1 d . . . . .
C7 C 0.39074(16) 0.65371(7) 0.73365(9) 0.0338(4) Uani 1 1 d . . . . .
C32 C 0.17124(15) 0.27360(6) 0.67274(8) 0.0286(3) Uani 1 1 d . . . . .
C34 C -0.00893(15) 0.32798(7) 0.64441(9) 0.0314(4) Uani 1 1 d . . . . .
C28 C 0.37263(15) 0.28433(7) 0.72263(8) 0.0307(4) Uani 1 1 d . . . . .
C2 C 0.66480(15) 0.55599(8) 0.90508(8) 0.0337(4) Uani 1 1 d . . . . .
H2 H 0.723293 0.533202 0.926239 0.040 Uiso 1 1 calc R U . . .
C5 C 0.49497(15) 0.62164(7) 0.84026(8) 0.0310(4) Uani 1 1 d . . . . .
C38 C 0.04767(16) 0.27311(7) 0.56213(9) 0.0363(4) Uani 1 1 d . . . . .
C15 C 0.50993(15) 0.48853(7) 0.89553(9) 0.0330(4) Uani 1 1 d . . . . .
H15 H 0.548514 0.472031 0.936695 0.040 Uiso 1 1 calc R U . . .
C3 C 0.69307(16) 0.60547(8) 0.89479(9) 0.0387(4) Uani 1 1 d . . . . .
H3 H 0.770753 0.617395 0.908849 0.046 Uiso 1 1 calc R U . . .
C31 C 0.16247(17) 0.23010(7) 0.70687(9) 0.0359(4) Uani 1 1 d . . . . .
H31 H 0.090237 0.212059 0.701498 0.043 Uiso 1 1 calc R U . . .
C17 C 0.38325(16) 0.39502(7) 0.93686(8) 0.0312(4) Uani 1 1 d . . . . .
H17A H 0.466571 0.396937 0.957648 0.037 Uiso 1 1 calc R U . . .
H17B H 0.339852 0.378241 0.967506 0.037 Uiso 1 1 calc R U . . .
C41 C 0.00963(16) 0.34716(7) 0.71261(9) 0.0355(4) Uani 1 1 d . . . . .
H41A H 0.022634 0.317797 0.742219 0.053 Uiso 1 1 calc R U . . .
H41B H -0.059666 0.366283 0.719674 0.053 Uiso 1 1 calc R U . . .
H41C H 0.078048 0.369895 0.720419 0.053 Uiso 1 1 calc R U . . .
C26 C 0.03207(15) 0.48273(7) 0.74185(9) 0.0329(4) Uani 1 1 d . . . . .
H26A H 0.099767 0.462598 0.734467 0.049 Uiso 1 1 calc R U . . .
H26B H -0.031063 0.479576 0.704454 0.049 Uiso 1 1 calc R U . . .
H26C H 0.005089 0.469740 0.780239 0.049 Uiso 1 1 calc R U . . .
C11 C 0.34197(17) 0.69167(7) 0.83067(9) 0.0371(4) Uani 1 1 d . . . . .
C16 C 0.33661(16) 0.44934(7) 0.92340(9) 0.0309(4) Uani 1 1 d . . . . .
H16A H 0.250731 0.447752 0.909209 0.037 Uiso 1 1 calc R U . . .
H16B H 0.352505 0.469509 0.963826 0.037 Uiso 1 1 calc R U . . .
C18 C 0.24926(16) 0.35732(8) 0.84500(9) 0.0333(4) Uani 1 1 d . . . . .
C48 C 0.47135(16) 0.31488(8) 0.72891(10) 0.0415(4) Uani 1 1 d . . . . .
H48 H 0.549763 0.298173 0.741007 0.050 Uiso 1 1 calc R U . . .
C8 C 0.31211(17) 0.68732(7) 0.69738(9) 0.0381(4) Uani 1 1 d . . . . .
H8 H 0.303250 0.686374 0.651783 0.046 Uiso 1 1 calc R U . . .
C9 C 0.24624(18) 0.72214(7) 0.72546(10) 0.0416(4) Uani 1 1 d . . . . .
C35 C -0.10474(16) 0.34473(8) 0.60000(10) 0.0415(4) Uani 1 1 d . . . . .
H35 H -0.157591 0.368625 0.613308 0.050 Uiso 1 1 calc R U . . .
C29 C 0.36494(16) 0.23776(7) 0.75722(9) 0.0336(4) Uani 1 1 d . . . . .
H29 H 0.432559 0.225075 0.784897 0.040 Uiso 1 1 calc R U . . .
C4 C 0.60462(16) 0.63992(8) 0.86241(9) 0.0384(4) Uani 1 1 d . . . . .
H4 H 0.622594 0.675116 0.856530 0.046 Uiso 1 1 calc R U . . .
C50 C 0.66855(14) 0.39438(8) 0.72170(9) 0.0343(4) Uani 1 1 d . . . . .
H50A H 0.696370 0.364468 0.749357 0.041 Uiso 1 1 calc R U . . .
H50B H 0.734104 0.406157 0.701189 0.041 Uiso 1 1 calc R U . . .
C25 C 0.12912(17) 0.57604(8) 0.68166(9) 0.0395(4) Uani 1 1 d . . . . .
H25A H 0.143387 0.613203 0.685883 0.059 Uiso 1 1 calc R U . . .
H25B H 0.070413 0.569262 0.643079 0.059 Uiso 1 1 calc R U . . .
H25C H 0.202139 0.558355 0.677975 0.059 Uiso 1 1 calc R U . . .
C45 C 0.08026(16) 0.45406(8) 0.57232(9) 0.0379(4) Uani 1 1 d . . . . .
H45A H 0.024359 0.429316 0.549097 0.057 Uiso 1 1 calc R U . . .
H45B H 0.050169 0.489122 0.563732 0.057 Uiso 1 1 calc R U . . .
H45C H 0.091092 0.447101 0.618628 0.057 Uiso 1 1 calc R U . . .
C30 C 0.26249(18) 0.21089(7) 0.75151(9) 0.0388(4) Uani 1 1 d . . . . .
H30 H 0.257083 0.180588 0.776039 0.047 Uiso 1 1 calc R U . . .
C14 C 0.46018(17) 0.61678(8) 0.70082(9) 0.0390(4) Uani 1 1 d . . . . .
H14A H 0.542846 0.618638 0.721077 0.058 Uiso 1 1 calc R U . . .
H14B H 0.451833 0.625911 0.655194 0.058 Uiso 1 1 calc R U . . .
H14C H 0.431226 0.581670 0.704760 0.058 Uiso 1 1 calc R U . . .
C51 C 0.59083(16) 0.48230(8) 0.72391(10) 0.0369(4) Uani 1 1 d . . . . .
C49 C 0.56787(15) 0.37715(8) 0.66940(9) 0.0348(4) Uani 1 1 d . . . . .
H49A H 0.547747 0.405559 0.638077 0.042 Uiso 1 1 calc R U . . .
H49B H 0.593941 0.347464 0.646145 0.042 Uiso 1 1 calc R U . . .
C23 C 0.26811(17) 0.57221(8) 0.96378(9) 0.0376(4) Uani 1 1 d . . . . .
H23A H 0.268114 0.539352 0.986652 0.056 Uiso 1 1 calc R U . . .
H23B H 0.262760 0.600671 0.993607 0.056 Uiso 1 1 calc R U . . .
H23C H 0.340629 0.575411 0.946507 0.056 Uiso 1 1 calc R U . . .
C20 C 0.42315(17) 0.31113(7) 0.89669(9) 0.0368(4) Uani 1 1 d . . . . .
H20A H 0.394792 0.286476 0.861573 0.044 Uiso 1 1 calc R U . . .
H20B H 0.394418 0.299280 0.935612 0.044 Uiso 1 1 calc R U . . .
C53 C 0.73981(15) 0.45153(8) 0.81068(9) 0.0371(4) Uani 1 1 d . . . . .
H53A H 0.720971 0.483365 0.832544 0.045 Uiso 1 1 calc R U . . .
H53B H 0.805151 0.459540 0.787983 0.045 Uiso 1 1 calc R U . . .
C37 C -0.04899(18) 0.29149(9) 0.51897(10) 0.0481(5) Uani 1 1 d . . . . .
H37 H -0.062926 0.278919 0.476020 0.058 Uiso 1 1 calc R U . . .
C10 C 0.26239(18) 0.72404(7) 0.79221(10) 0.0419(4) Uani 1 1 d . . . . .
H10 H 0.218263 0.747917 0.812171 0.050 Uiso 1 1 calc R U . . .
C24 C 0.07499(17) 0.64096(8) 0.89467(10) 0.0398(4) Uani 1 1 d . . . . .
H24A H 0.112942 0.663409 0.867273 0.060 Uiso 1 1 calc R U . . .
H24B H 0.087695 0.654781 0.938563 0.060 Uiso 1 1 calc R U . . .
H24C H -0.009136 0.639373 0.877639 0.060 Uiso 1 1 calc R U . . .
C43 C 0.41742(19) 0.29277(9) 0.54701(10) 0.0469(5) Uani 1 1 d . . . . .
H43A H 0.479343 0.301706 0.583285 0.070 Uiso 1 1 calc R U . . .
H43B H 0.451201 0.273602 0.514788 0.070 Uiso 1 1 calc R U . . .
H43C H 0.358536 0.271416 0.562371 0.070 Uiso 1 1 calc R U . . .
C21 C 0.55604(19) 0.31051(8) 0.91019(10) 0.0474(5) Uani 1 1 d . . . . .
H21A H 0.585294 0.322819 0.872162 0.071 Uiso 1 1 calc R U . . .
H21B H 0.583700 0.275265 0.920246 0.071 Uiso 1 1 calc R U . . .
H21C H 0.584852 0.333037 0.946857 0.071 Uiso 1 1 calc R U . . .
C54 C 0.77958(18) 0.41083(9) 0.86086(10) 0.0480(5) Uani 1 1 d . . . . .
H54A H 0.809633 0.380991 0.840492 0.072 Uiso 1 1 calc R U . . .
H54B H 0.713362 0.400150 0.880704 0.072 Uiso 1 1 calc R U . . .
H54C H 0.841575 0.424903 0.893970 0.072 Uiso 1 1 calc R U . . .
C47 C 0.19058(19) 0.46003(10) 0.45588(10) 0.0489(5) Uani 1 1 d . . . . .
H47A H 0.261258 0.453858 0.437723 0.073 Uiso 1 1 calc R U . . .
H47B H 0.165411 0.495853 0.447932 0.073 Uiso 1 1 calc R U . . .
H47C H 0.128240 0.436827 0.435518 0.073 Uiso 1 1 calc R U . . .
C27 C -0.06101(16) 0.59042(8) 0.75599(10) 0.0412(5) Uani 1 1 d . . . . .
H27A H -0.095942 0.579513 0.792747 0.062 Uiso 1 1 calc R U . . .
H27B H -0.117057 0.584802 0.716023 0.062 Uiso 1 1 calc R U . . .
H27C H -0.040985 0.627090 0.760239 0.062 Uiso 1 1 calc R U . . .
C22 C 0.02659(18) 0.52940(8) 0.91839(10) 0.0436(5) Uani 1 1 d . . . . .
H22A H -0.042720 0.529182 0.884229 0.065 Uiso 1 1 calc R U . . .
H22B H 0.004551 0.540974 0.958749 0.065 Uiso 1 1 calc R U . . .
H22C H 0.059278 0.494549 0.924027 0.065 Uiso 1 1 calc R U . . .
C39 C 0.12438(19) 0.23243(8) 0.54014(10) 0.0453(5) Uani 1 1 d . . . . .
H39A H 0.164509 0.246915 0.507159 0.068 Uiso 1 1 calc R U . . .
H39B H 0.076070 0.203162 0.522080 0.068 Uiso 1 1 calc R U . . .
H39C H 0.182423 0.220762 0.576874 0.068 Uiso 1 1 calc R U . . .
C12 C 0.3598(2) 0.69651(9) 0.90302(10) 0.0468(5) Uani 1 1 d . . . . .
H12A H 0.309567 0.723977 0.914602 0.070 Uiso 1 1 calc R U . . .
H12B H 0.441879 0.704869 0.919847 0.070 Uiso 1 1 calc R U . . .
H12C H 0.339679 0.663843 0.921583 0.070 Uiso 1 1 calc R U . . .
C46 C 0.32439(18) 0.49974(8) 0.58211(11) 0.0461(5) Uani 1 1 d . . . . .
H46A H 0.335110 0.497214 0.629115 0.069 Uiso 1 1 calc R U . . .
H46B H 0.291058 0.533460 0.568276 0.069 Uiso 1 1 calc R U . . .
H46C H 0.400186 0.495810 0.568469 0.069 Uiso 1 1 calc R U . . .
C36 C -0.12522(18) 0.32754(10) 0.53689(11) 0.0510(5) Uani 1 1 d . . . . .
C19 C 0.16266(19) 0.33587(10) 0.88502(10) 0.0491(5) Uani 1 1 d . . . . .
H19A H 0.187601 0.301349 0.900574 0.074 Uiso 1 1 calc R U . . .
H19B H 0.084582 0.333927 0.858295 0.074 Uiso 1 1 calc R U . . .
H19C H 0.160355 0.358611 0.921826 0.074 Uiso 1 1 calc R U . . .
C52 C 0.66649(19) 0.50467(9) 0.67844(11) 0.0500(5) Uani 1 1 d . . . . .
H52A H 0.674108 0.479311 0.645053 0.075 Uiso 1 1 calc R U . . .
H52B H 0.744167 0.513037 0.702843 0.075 Uiso 1 1 calc R U . . .
H52C H 0.629712 0.536014 0.658260 0.075 Uiso 1 1 calc R U . . .
C42 C 0.46603(19) 0.39058(11) 0.48110(11) 0.0562(6) Uani 1 1 d . . . . .
H42A H 0.433157 0.422241 0.459874 0.084 Uiso 1 1 calc R U . . .
H42B H 0.499979 0.369640 0.450485 0.084 Uiso 1 1 calc R U . . .
H42C H 0.526986 0.399410 0.517895 0.084 Uiso 1 1 calc R U . . .
C44 C 0.2385(2) 0.33306(10) 0.43688(10) 0.0542(6) Uani 1 1 d . . . . .
H44A H 0.164610 0.323352 0.449900 0.081 Uiso 1 1 calc R U . . .
H44B H 0.269424 0.303554 0.416309 0.081 Uiso 1 1 calc R U . . .
H44C H 0.224792 0.361830 0.406393 0.081 Uiso 1 1 calc R U . . .
C13 C 0.1576(2) 0.75639(9) 0.68429(13) 0.0589(6) Uani 1 1 d . . . . .
H13A H 0.184834 0.764631 0.644152 0.088 Uiso 1 1 calc R U . . .
H13B H 0.148202 0.788294 0.707648 0.088 Uiso 1 1 calc R U . . .
H13C H 0.082328 0.738433 0.674361 0.088 Uiso 1 1 calc R U . . .
C40 C -0.2277(2) 0.34781(14) 0.48856(13) 0.0817(10) Uani 1 1 d . . . . .
H40A H -0.285254 0.320257 0.476968 0.123 Uiso 1 1 calc R U . . .
H40B H -0.199862 0.359659 0.449891 0.123 Uiso 1 1 calc R U . . .
H40C H -0.264059 0.376622 0.507585 0.123 Uiso 1 1 calc R U . . .
H51A H 0.5103(19) 0.4729(8) 0.6974(10) 0.037(5) Uiso 1 1 d . . . . .
H51B H 0.5759(17) 0.5083(8) 0.7544(10) 0.029(5) Uiso 1 1 d . . . . .
H18A H 0.2504(16) 0.3349(7) 0.8082(10) 0.028(5) Uiso 1 1 d . . . . .
H18B H 0.2239(17) 0.3906(8) 0.8283(10) 0.032(5) Uiso 1 1 d . . . . .
H H 0.3382(17) 0.5064(8) 0.7557(10) 0.037(5) Uiso 1 1 d . . . . .
HA H 0.2644(19) 0.4089(8) 0.6952(10) 0.044(6) Uiso 1 1 d . . . . .

loop_
_atom_site_aniso_label
_atom_site_aniso_U_11
_atom_site_aniso_U_22
_atom_site_aniso_U_33
_atom_site_aniso_U_23
_atom_site_aniso_U_13
_atom_site_aniso_U_12
Ca01 0.01940(16) 0.03518(18) 0.02343(17) 0.00011(13) 0.00197(12) -0.00063(13)
Si2 0.0198(2) 0.0298(2) 0.0296(2) -0.00153(18) -0.00238(17) -0.00038(17)
Si3 0.0237(2) 0.0376(3) 0.0283(2) 0.00716(19) 0.00270(18) 0.00452(18)
Al04 0.0184(2) 0.0286(2) 0.0249(2) 0.00130(19) 0.00000(18) -0.00235(18)
Si1 0.0251(2) 0.0333(2) 0.0281(2) -0.00043(18) 0.00238(18) 0.00215(18)
Al06 0.0195(2) 0.0290(2) 0.0229(2) 0.00014(18) 0.00029(18) 0.00114(18)
Si4 0.0342(3) 0.0499(3) 0.0246(2) -0.0017(2) 0.00290(19) 0.0118(2)
N1 0.0227(7) 0.0279(7) 0.0259(7) 0.0000(6) -0.0010(5) 0.0022(5)
N6 0.0206(7) 0.0308(7) 0.0268(7) 0.0017(6) 0.0018(5) -0.0020(5)
N7 0.0309(8) 0.0292(7) 0.0259(7) 0.0006(6) -0.0005(6) -0.0004(6)
N4 0.0218(7) 0.0362(8) 0.0247(7) 0.0019(6) 0.0010(5) 0.0029(6)
N8 0.0202(7) 0.0298(7) 0.0282(7) 0.0011(6) -0.0002(5) -0.0020(5)
N5 0.0227(7) 0.0334(7) 0.0254(7) 0.0021(6) -0.0003(5) -0.0039(6)
N2 0.0200(7) 0.0386(8) 0.0274(7) -0.0013(6) 0.0015(5) 0.0009(6)
N3 0.0183(7) 0.0445(8) 0.0298(8) 0.0000(6) 0.0010(6) -0.0008(6)
C33 0.0245(8) 0.0297(8) 0.0311(9) -0.0009(7) 0.0009(7) -0.0046(7)
C6 0.0286(9) 0.0310(9) 0.0344(9) 0.0020(7) 0.0012(7) -0.0112(7)
C1 0.0218(8) 0.0429(10) 0.0239(8) 0.0022(7) -0.0006(6) -0.0013(7)
C7 0.0321(9) 0.0330(9) 0.0342(9) 0.0035(7) 0.0002(7) -0.0104(7)
C32 0.0281(8) 0.0286(8) 0.0282(9) -0.0049(7) 0.0026(7) 0.0003(7)
C34 0.0230(8) 0.0347(9) 0.0351(9) -0.0018(7) 0.0014(7) -0.0050(7)
C28 0.0281(9) 0.0367(9) 0.0257(8) 0.0002(7) 0.0002(7) 0.0094(7)
C2 0.0227(8) 0.0499(11) 0.0262(9) 0.0004(8) -0.0018(7) -0.0048(7)
C5 0.0307(9) 0.0354(9) 0.0258(8) 0.0014(7) 0.0022(7) -0.0079(7)
C38 0.0322(9) 0.0415(10) 0.0332(10) -0.0041(8) 0.0004(7) -0.0029(8)
C15 0.0226(8) 0.0406(10) 0.0328(9) 0.0060(8) -0.0026(7) -0.0004(7)
C3 0.0256(9) 0.0571(12) 0.0312(9) -0.0003(9) -0.0009(7) -0.0109(8)
C31 0.0374(10) 0.0324(9) 0.0365(10) -0.0004(8) 0.0027(8) -0.0039(8)
C17 0.0365(9) 0.0308(9) 0.0256(9) 0.0005(7) 0.0039(7) -0.0022(7)
C41 0.0296(9) 0.0392(10) 0.0371(10) -0.0061(8) 0.0044(7) 0.0005(7)
C26 0.0227(8) 0.0353(9) 0.0395(10) -0.0067(8) 0.0019(7) -0.0022(7)
C11 0.0371(10) 0.0328(9) 0.0400(10) -0.0031(8) 0.0035(8) -0.0132(8)
C16 0.0322(9) 0.0309(9) 0.0306(9) 0.0009(7) 0.0082(7) -0.0018(7)
C18 0.0294(9) 0.0406(10) 0.0285(9) 0.0032(8) 0.0015(7) -0.0048(8)
C48 0.0283(9) 0.0521(11) 0.0394(10) 0.0099(9) -0.0065(8) 0.0022(8)
C8 0.0402(10) 0.0370(9) 0.0335(10) 0.0039(8) -0.0034(8) -0.0090(8)
C9 0.0401(11) 0.0323(9) 0.0485(12) 0.0038(8) -0.0023(9) -0.0056(8)
C35 0.0242(9) 0.0542(12) 0.0441(11) -0.0042(9) 0.0001(8) 0.0045(8)
C29 0.0381(10) 0.0321(9) 0.0284(9) -0.0005(7) -0.0003(7) 0.0112(8)
C4 0.0339(10) 0.0432(10) 0.0358(10) 0.0034(8) -0.0002(8) -0.0152(8)
C50 0.0183(8) 0.0513(11) 0.0327(9) -0.0032(8) 0.0029(7) 0.0009(7)
C25 0.0348(10) 0.0485(11) 0.0307(10) 0.0050(8) -0.0062(8) -0.0075(8)
C45 0.0292(9) 0.0462(10) 0.0378(10) 0.0050(8) 0.0050(8) 0.0086(8)
C30 0.0507(12) 0.0293(9) 0.0345(10) 0.0020(8) 0.0022(8) 0.0063(8)
C14 0.0398(10) 0.0428(10) 0.0329(10) 0.0036(8) 0.0030(8) -0.0043(8)
C51 0.0241(9) 0.0496(11) 0.0372(10) 0.0070(9) 0.0059(8) 0.0000(8)
C49 0.0211(8) 0.0530(11) 0.0298(9) -0.0042(8) 0.0028(7) -0.0008(8)
C23 0.0384(10) 0.0434(10) 0.0287(9) -0.0045(8) -0.0003(8) 0.0052(8)
C20 0.0473(11) 0.0299(9) 0.0305(9) 0.0015(7) -0.0004(8) 0.0027(8)
C53 0.0193(8) 0.0520(11) 0.0378(10) -0.0050(9) -0.0005(7) -0.0045(8)
C37 0.0384(11) 0.0689(14) 0.0324(10) -0.0111(10) -0.0061(8) -0.0009(10)
C10 0.0413(11) 0.0309(9) 0.0524(12) -0.0041(8) 0.0055(9) -0.0039(8)
C24 0.0375(10) 0.0400(10) 0.0390(11) -0.0078(8) -0.0008(8) 0.0075(8)
C43 0.0485(12) 0.0526(12) 0.0357(11) -0.0118(9) -0.0029(9) 0.0189(10)
C21 0.0497(12) 0.0461(11) 0.0404(11) -0.0033(9) -0.0076(9) 0.0151(10)
C54 0.0362(11) 0.0652(14) 0.0367(11) -0.0058(10) -0.0094(8) 0.0034(10)
C47 0.0435(11) 0.0685(14) 0.0350(11) 0.0178(10) 0.0080(9) 0.0194(10)
C27 0.0300(9) 0.0430(10) 0.0447(11) -0.0085(9) -0.0095(8) 0.0094(8)
C22 0.0364(10) 0.0506(12) 0.0464(12) 0.0054(9) 0.0148(9) 0.0008(9)
C39 0.0499(12) 0.0470(11) 0.0381(11) -0.0092(9) 0.0056(9) 0.0025(9)
C12 0.0507(12) 0.0485(12) 0.0409(11) -0.0099(9) 0.0076(9) -0.0124(10)
C46 0.0392(11) 0.0402(10) 0.0560(13) 0.0101(9) 0.0011(9) -0.0005(9)
C36 0.0298(10) 0.0750(15) 0.0425(12) -0.0052(11) -0.0087(8) 0.0056(10)
C19 0.0410(11) 0.0670(14) 0.0396(11) 0.0052(10) 0.0083(9) -0.0172(10)
C52 0.0366(11) 0.0613(13) 0.0546(13) 0.0157(11) 0.0151(9) -0.0023(10)
C42 0.0380(11) 0.0915(18) 0.0426(12) 0.0124(12) 0.0163(9) 0.0166(12)
C44 0.0623(14) 0.0634(14) 0.0314(10) -0.0083(10) -0.0068(10) 0.0129(11)
C13 0.0589(14) 0.0451(12) 0.0663(15) 0.0076(11) -0.0059(12) 0.0082(11)
C40 0.0468(14) 0.132(3) 0.0553(16) -0.0120(17) -0.0200(12) 0.0296(16)

loop_
_atom_type_symbol
_atom_type_description
_atom_type_scat_dispersion_real
_atom_type_scat_dispersion_imag
_atom_type_scat_source
C C 0.0181 0.0091 'International Tables Vol C Tables 4.2.6.8 and 6.1.1.4'
H H 0.0000 0.0000 'International Tables Vol C Tables 4.2.6.8 and 6.1.1.4'
Al Al 0.2130 0.2455 'International Tables Vol C Tables 4.2.6.8 and 6.1.1.4'
Ca Ca 0.3641 1.2855 'International Tables Vol C Tables 4.2.6.8 and 6.1.1.4'
N N 0.0311 0.0180 'International Tables Vol C Tables 4.2.6.8 and 6.1.1.4'
Si Si 0.2541 0.3302 'International Tables Vol C Tables 4.2.6.8 and 6.1.1.4'

loop_
_geom_angle_atom_site_label_1
_geom_angle_atom_site_label_2
_geom_angle_atom_site_label_3
_geom_angle
_geom_angle_site_symmetry_1
_geom_angle_site_symmetry_3
_geom_angle_publ_flag
N6 Ca01 N7 71.14(5) . . ?
N6 Ca01 N2 175.86(5) . . ?
N6 Ca01 N3 111.19(5) . . ?
N6 Ca01 C15 29.41(5) . . ?
N6 Ca01 C48 154.42(5) . . ?
N6 Ca01 C51 102.79(5) . . ?
N6 Ca01 H51A 110.3(4) . . ?
N6 Ca01 H 61.6(4) . . ?
N6 Ca01 HA 113.5(5) . . ?
N7 Ca01 C15 81.82(5) . . ?
N7 Ca01 C48 83.50(5) . . ?
N7 Ca01 C51 155.99(5) . . ?
N7 Ca01 H51A 175.3(5) . . ?
N7 Ca01 H 122.4(4) . . ?
N7 Ca01 HA 104.4(5) . . ?
N2 Ca01 N7 110.48(5) . . ?
N2 Ca01 N3 70.96(5) . . ?
N2 Ca01 C15 153.58(5) . . ?
N2 Ca01 C48 27.97(5) . . ?
N2 Ca01 C51 77.28(5) . . ?
N2 Ca01 H51A 68.4(4) . . ?
N2 Ca01 H 114.9(4) . . ?
N2 Ca01 HA 62.5(5) . . ?
N3 Ca01 N7 129.16(5) . . ?
N3 Ca01 C15 83.11(5) . . ?
N3 Ca01 C48 82.04(5) . . ?
N3 Ca01 C51 29.96(5) . . ?
N3 Ca01 H51A 46.1(5) . . ?
N3 Ca01 H 98.6(4) . . ?
N3 Ca01 HA 118.3(5) . . ?
C15 Ca01 C48 145.16(5) . . ?
C15 Ca01 C51 82.81(6) . . ?
C15 Ca01 H51A 97.4(5) . . ?
C15 Ca01 H 73.1(5) . . ?
C15 Ca01 HA 139.0(5) . . ?
C48 Ca01 H51A 94.7(4) . . ?
C48 Ca01 H 140.4(5) . . ?
C48 Ca01 HA 75.4(5) . . ?
C51 Ca01 C48 99.04(6) . . ?
C51 Ca01 H51A 20.0(5) . . ?
C51 Ca01 H 69.8(4) . . ?
C51 Ca01 HA 99.3(5) . . ?
H51A Ca01 H 61.5(6) . . ?
H51A Ca01 HA 79.3(7) . . ?
H Ca01 HA 69.5(7) . . ?
N8 Si2 C26 108.39(8) . . ?
N8 Si2 C25 112.44(8) . . ?
N8 Si2 C27 113.90(8) . . ?
C26 Si2 C27 108.18(9) . . ?
C25 Si2 C26 109.34(9) . . ?
C25 Si2 C27 104.42(10) . . ?
N4 Si3 C45 111.01(8) . . ?
N4 Si3 C47 113.48(9) . . ?
N4 Si3 C46 109.87(8) . . ?
C45 Si3 C47 105.59(9) . . ?
C45 Si3 C46 109.55(10) . . ?
C46 Si3 C47 107.17(11) . . ?
Ca01 Al04 H 48.6(7) . . ?
N6 Al04 Ca01 47.84(4) . . ?
N6 Al04 N5 90.97(6) . . ?
N6 Al04 H 96.4(7) . . ?
N8 Al04 Ca01 134.75(5) . . ?
N8 Al04 N6 121.32(6) . . ?
N8 Al04 N5 122.22(7) . . ?
N8 Al04 H 113.9(7) . . ?
N5 Al04 Ca01 102.82(5) . . ?
N5 Al04 H 107.2(7) . . ?
N8 Si1 C23 110.92(8) . . ?
N8 Si1 C24 113.81(8) . . ?
N8 Si1 C22 111.67(8) . . ?
C24 Si1 C23 107.32(9) . . ?
C24 Si1 C22 106.39(9) . . ?
C22 Si1 C23 106.31(9) . . ?
Ca01 Al06 HA 47.8(8) . . ?
N1 Al06 Ca01 98.57(4) . . ?
N1 Al06 HA 106.8(8) . . ?
N4 Al06 Ca01 136.28(5) . . ?
N4 Al06 N1 124.89(7) . . ?
N4 Al06 N2 118.23(6) . . ?
N4 Al06 HA 113.9(8) . . ?
N2 Al06 Ca01 50.11(4) . . ?
N2 Al06 N1 90.24(6) . . ?
N2 Al06 HA 97.6(8) . . ?
N4 Si4 C43 110.91(8) . . ?
N4 Si4 C42 111.67(10) . . ?
N4 Si4 C44 113.34(9) . . ?
C43 Si4 C42 106.11(11) . . ?
C43 Si4 C44 106.85(10) . . ?
C42 Si4 C44 107.57(11) . . ?
C32 N1 Al06 133.28(11) . . ?
C32 N1 C28 118.01(14) . . ?
C28 N1 Al06 108.24(11) . . ?
Al04 N6 Ca01 97.92(6) . . ?
C15 N6 Ca01 92.73(10) . . ?
C15 N6 Al04 105.43(11) . . ?
C15 N6 C16 112.81(14) . . ?
C16 N6 Ca01 113.56(10) . . ?
C16 N6 Al04 128.01(11) . . ?
C17 N7 Ca01 108.09(10) . . ?
C17 N7 C18 111.85(14) . . ?
C17 N7 C20 108.73(13) . . ?
C18 N7 Ca01 93.78(10) . . ?
C20 N7 Ca01 123.75(11) . . ?
C20 N7 C18 109.79(14) . . ?
Si3 N4 Al06 118.00(8) . . ?
Si4 N4 Si3 120.44(8) . . ?
Si4 N4 Al06 120.53(8) . . ?
Si2 N8 Al04 117.65(8) . . ?
Si1 N8 Si2 120.30(8) . . ?
Si1 N8 Al04 121.15(8) . . ?
C1 N5 Al04 106.74(11) . . ?
C5 N5 Al04 134.26(12) . . ?
C5 N5 C1 118.90(14) . . ?
Al06 N2 Ca01 94.96(6) . . ?
C48 N2 Ca01 95.98(11) . . ?
C48 N2 Al06 107.18(11) . . ?
C48 N2 C49 115.35(15) . . ?
C49 N2 Ca01 112.17(11) . . ?
C49 N2 Al06 125.45(12) . . ?
C50 N3 Ca01 109.25(10) . . ?
C50 N3 C51 112.03(15) . . ?
C50 N3 C53 109.60(13) . . ?
C51 N3 Ca01 90.50(9) . . ?
C53 N3 Ca01 124.95(11) . . ?
C53 N3 C51 108.97(15) . . ?
C34 C33 C32 119.65(15) . . ?
C38 C33 C32 120.20(16) . . ?
C38 C33 C34 120.06(16) . . ?
C7 C6 C5 118.65(17) . . ?
C11 C6 C7 119.89(17) . . ?
C11 C6 C5 121.31(16) . . ?
N5 C1 C2 118.42(16) . . ?
C15 C1 N5 116.89(15) . . ?
C15 C1 C2 124.69(16) . . ?
C6 C7 C14 121.09(17) . . ?
C8 C7 C6 118.81(18) . . ?
C8 C7 C14 120.08(17) . . ?
N1 C32 C33 116.79(14) . . ?
C31 C32 N1 122.76(16) . . ?
C31 C32 C33 120.46(16) . . ?
C33 C34 C41 120.58(16) . . ?
C35 C34 C33 119.23(17) . . ?
C35 C34 C41 120.19(17) . . ?
N1 C28 C29 119.47(16) . . ?
C48 C28 N1 116.06(16) . . ?
C48 C28 C29 124.46(16) . . ?
C1 C2 H2 119.5 . . ?
C3 C2 C1 120.97(17) . . ?
C3 C2 H2 119.5 . . ?
N5 C5 C6 117.30(15) . . ?
C4 C5 N5 122.62(17) . . ?
C4 C5 C6 120.01(16) . . ?
C33 C38 C39 122.10(17) . . ?
C37 C38 C33 118.64(18) . . ?
C37 C38 C39 119.25(18) . . ?
Ca01 C15 H15 116.0 . . ?
N6 C15 Ca01 57.86(8) . . ?
N6 C15 H15 116.0 . . ?
C1 C15 Ca01 120.22(12) . . ?
C1 C15 N6 118.34(15) . . ?
C1 C15 H15 116.0 . . ?
C2 C3 H3 120.2 . . ?
C2 C3 C4 119.52(17) . . ?
C4 C3 H3 120.2 . . ?
C32 C31 H31 119.8 . . ?
C32 C31 C30 120.39(17) . . ?
C30 C31 H31 119.8 . . ?
N7 C17 H17A 108.9 . . ?
N7 C17 H17B 108.9 . . ?
N7 C17 C16 113.32(14) . . ?
H17A C17 H17B 107.7 . . ?
C16 C17 H17A 108.9 . . ?
C16 C17 H17B 108.9 . . ?
C34 C41 H41A 109.5 . . ?
C34 C41 H41B 109.5 . . ?
C34 C41 H41C 109.5 . . ?
H41A C41 H41B 109.5 . . ?
H41A C41 H41C 109.5 . . ?
H41B C41 H41C 109.5 . . ?
Si2 C26 H26A 109.5 . . ?
Si2 C26 H26B 109.5 . . ?
Si2 C26 H26C 109.5 . . ?
H26A C26 H26B 109.5 . . ?
H26A C26 H26C 109.5 . . ?
H26B C26 H26C 109.5 . . ?
C6 C11 C12 121.11(18) . . ?
C10 C11 C6 119.23(18) . . ?
C10 C11 C12 119.65(19) . . ?
N6 C16 C17 113.24(14) . . ?
N6 C16 H16A 108.9 . . ?
N6 C16 H16B 108.9 . . ?
C17 C16 H16A 108.9 . . ?
C17 C16 H16B 108.9 . . ?
H16A C16 H16B 107.7 . . ?
Ca01 C18 H18A 83.3(11) . . ?
Ca01 C18 H18B 65.0(12) . . ?
N7 C18 Ca01 57.24(8) . . ?
N7 C18 C19 116.73(15) . . ?
N7 C18 H18A 106.3(11) . . ?
N7 C18 H18B 107.1(12) . . ?
C19 C18 Ca01 167.50(14) . . ?
C19 C18 H18A 109.2(11) . . ?
C19 C18 H18B 110.0(12) . . ?
H18A C18 H18B 107.0(16) . . ?
Ca01 C48 H48 118.6 . . ?
N2 C48 Ca01 56.05(9) . . ?
N2 C48 H48 118.6 . . ?
C28 C48 Ca01 111.36(13) . . ?
C28 C48 N2 118.02(16) . . ?
C28 C48 H48 118.6 . . ?
C7 C8 H8 118.9 . . ?
C9 C8 C7 122.21(18) . . ?
C9 C8 H8 118.9 . . ?
C8 C9 C10 118.25(18) . . ?
C8 C9 C13 120.6(2) . . ?
C10 C9 C13 121.1(2) . . ?
C34 C35 H35 119.1 . . ?
C36 C35 C34 121.78(19) . . ?
C36 C35 H35 119.1 . . ?
C28 C29 H29 119.3 . . ?
C30 C29 C28 121.48(17) . . ?
C30 C29 H29 119.3 . . ?
C5 C4 C3 119.42(18) . . ?
C5 C4 H4 120.3 . . ?
C3 C4 H4 120.3 . . ?
N3 C50 H50A 108.9 . . ?
N3 C50 H50B 108.9 . . ?
N3 C50 C49 113.27(14) . . ?
H50A C50 H50B 107.7 . . ?
C49 C50 H50A 108.9 . . ?
C49 C50 H50B 108.9 . . ?
Si2 C25 H25A 109.5 . . ?
Si2 C25 H25B 109.5 . . ?
Si2 C25 H25C 109.5 . . ?
H25A C25 H25B 109.5 . . ?
H25A C25 H25C 109.5 . . ?
H25B C25 H25C 109.5 . . ?
Si3 C45 H45A 109.5 . . ?
Si3 C45 H45B 109.5 . . ?
Si3 C45 H45C 109.5 . . ?
H45A C45 H45B 109.5 . . ?
H45A C45 H45C 109.5 . . ?
H45B C45 H45C 109.5 . . ?
C31 C30 H30 121.1 . . ?
C29 C30 C31 117.83(17) . . ?
C29 C30 H30 121.1 . . ?
C7 C14 H14A 109.5 . . ?
C7 C14 H14B 109.5 . . ?
C7 C14 H14C 109.5 . . ?
H14A C14 H14B 109.5 . . ?
H14A C14 H14C 109.5 . . ?
H14B C14 H14C 109.5 . . ?
Ca01 C51 H51A 62.4(11) . . ?
Ca01 C51 H51B 83.6(11) . . ?
N3 C51 Ca01 59.54(8) . . ?
N3 C51 C52 117.50(16) . . ?
N3 C51 H51A 107.8(12) . . ?
N3 C51 H51B 106.5(11) . . ?
C52 C51 Ca01 165.74(16) . . ?
C52 C51 H51A 108.5(11) . . ?
C52 C51 H51B 110.1(12) . . ?
H51A C51 H51B 105.8(16) . . ?
N2 C49 C50 113.30(14) . . ?
N2 C49 H49A 108.9 . . ?
N2 C49 H49B 108.9 . . ?
C50 C49 H49A 108.9 . . ?
C50 C49 H49B 108.9 . . ?
H49A C49 H49B 107.7 . . ?
Si1 C23 H23A 109.5 . . ?
Si1 C23 H23B 109.5 . . ?
Si1 C23 H23C 109.5 . . ?
H23A C23 H23B 109.5 . . ?
H23A C23 H23C 109.5 . . ?
H23B C23 H23C 109.5 . . ?
N7 C20 H20A 108.9 . . ?
N7 C20 H20B 108.9 . . ?
N7 C20 C21 113.35(16) . . ?
H20A C20 H20B 107.7 . . ?
C21 C20 H20A 108.9 . . ?
C21 C20 H20B 108.9 . . ?
N3 C53 H53A 108.8 . . ?
N3 C53 H53B 108.8 . . ?
N3 C53 C54 113.81(16) . . ?
H53A C53 H53B 107.7 . . ?
C54 C53 H53A 108.8 . . ?
C54 C53 H53B 108.8 . . ?
C38 C37 H37 119.0 . . ?
C36 C37 C38 122.03(19) . . ?
C36 C37 H37 119.0 . . ?
C11 C10 H10 119.2 . . ?
C9 C10 C11 121.57(19) . . ?
C9 C10 H10 119.2 . . ?
Si1 C24 H24A 109.5 . . ?
Si1 C24 H24B 109.5 . . ?
Si1 C24 H24C 109.5 . . ?
H24A C24 H24B 109.5 . . ?
H24A C24 H24C 109.5 . . ?
H24B C24 H24C 109.5 . . ?
Si4 C43 H43A 109.5 . . ?
Si4 C43 H43B 109.5 . . ?
Si4 C43 H43C 109.5 . . ?
H43A C43 H43B 109.5 . . ?
H43A C43 H43C 109.5 . . ?
H43B C43 H43C 109.5 . . ?
C20 C21 H21A 109.5 . . ?
C20 C21 H21B 109.5 . . ?
C20 C21 H21C 109.5 . . ?
H21A C21 H21B 109.5 . . ?
H21A C21 H21C 109.5 . . ?
H21B C21 H21C 109.5 . . ?
C53 C54 H54A 109.5 . . ?
C53 C54 H54B 109.5 . . ?
C53 C54 H54C 109.5 . . ?
H54A C54 H54B 109.5 . . ?
H54A C54 H54C 109.5 . . ?
H54B C54 H54C 109.5 . . ?
Si3 C47 H47A 109.5 . . ?
Si3 C47 H47B 109.5 . . ?
Si3 C47 H47C 109.5 . . ?
H47A C47 H47B 109.5 . . ?
H47A C47 H47C 109.5 . . ?
H47B C47 H47C 109.5 . . ?
Si2 C27 H27A 109.5 . . ?
Si2 C27 H27B 109.5 . . ?
Si2 C27 H27C 109.5 . . ?
H27A C27 H27B 109.5 . . ?
H27A C27 H27C 109.5 . . ?
H27B C27 H27C 109.5 . . ?
Si1 C22 H22A 109.5 . . ?
Si1 C22 H22B 109.5 . . ?
Si1 C22 H22C 109.5 . . ?
H22A C22 H22B 109.5 . . ?
H22A C22 H22C 109.5 . . ?
H22B C22 H22C 109.5 . . ?
C38 C39 H39A 109.5 . . ?
C38 C39 H39B 109.5 . . ?
C38 C39 H39C 109.5 . . ?
H39A C39 H39B 109.5 . . ?
H39A C39 H39C 109.5 . . ?
H39B C39 H39C 109.5 . . ?
C11 C12 H12A 109.5 . . ?
C11 C12 H12B 109.5 . . ?
C11 C12 H12C 109.5 . . ?
H12A C12 H12B 109.5 . . ?
H12A C12 H12C 109.5 . . ?
H12B C12 H12C 109.5 . . ?
Si3 C46 H46A 109.5 . . ?
Si3 C46 H46B 109.5 . . ?
Si3 C46 H46C 109.5 . . ?
H46A C46 H46B 109.5 . . ?
H46A C46 H46C 109.5 . . ?
H46B C46 H46C 109.5 . . ?
C35 C36 C37 118.18(19) . . ?
C35 C36 C40 121.0(2) . . ?
C37 C36 C40 120.9(2) . . ?
C18 C19 H19A 109.5 . . ?
C18 C19 H19B 109.5 . . ?
C18 C19 H19C 109.5 . . ?
H19A C19 H19B 109.5 . . ?
H19A C19 H19C 109.5 . . ?
H19B C19 H19C 109.5 . . ?
C51 C52 H52A 109.5 . . ?
C51 C52 H52B 109.5 . . ?
C51 C52 H52C 109.5 . . ?
H52A C52 H52B 109.5 . . ?
H52A C52 H52C 109.5 . . ?
H52B C52 H52C 109.5 . . ?
Si4 C42 H42A 109.5 . . ?
Si4 C42 H42B 109.5 . . ?
Si4 C42 H42C 109.5 . . ?
H42A C42 H42B 109.5 . . ?
H42A C42 H42C 109.5 . . ?
H42B C42 H42C 109.5 . . ?
Si4 C44 H44A 109.5 . . ?
Si4 C44 H44B 109.5 . . ?
Si4 C44 H44C 109.5 . . ?
H44A C44 H44B 109.5 . . ?
H44A C44 H44C 109.5 . . ?
H44B C44 H44C 109.5 . . ?
C9 C13 H13A 109.5 . . ?
C9 C13 H13B 109.5 . . ?
C9 C13 H13C 109.5 . . ?
H13A C13 H13B 109.5 . . ?
H13A C13 H13C 109.5 . . ?
H13B C13 H13C 109.5 . . ?
C36 C40 H40A 109.5 . . ?
C36 C40 H40B 109.5 . . ?
C36 C40 H40C 109.5 . . ?
H40A C40 H40B 109.5 . . ?
H40A C40 H40C 109.5 . . ?
H40B C40 H40C 109.5 . . ?

loop_
_geom_bond_atom_site_label_1
_geom_bond_atom_site_label_2
_geom_bond_distance
_geom_bond_site_symmetry_2
_geom_bond_publ_flag
Ca01 N6 2.4839(14) . ?
Ca01 N7 2.5847(15) . ?
Ca01 N2 2.5257(14) . ?
Ca01 N3 2.5668(14) . ?
Ca01 C15 2.9302(19) . ?
Ca01 C48 3.028(2) . ?
Ca01 C51 2.9777(19) . ?
Ca01 H51A 2.66(2) . ?
Ca01 H 2.57(2) . ?
Ca01 HA 2.51(2) . ?
Si2 N8 1.7404(14) . ?
Si2 C26 1.8668(18) . ?
Si2 C25 1.864(2) . ?
Si2 C27 1.8749(19) . ?
Si3 N4 1.7367(15) . ?
Si3 C45 1.8583(19) . ?
Si3 C47 1.876(2) . ?
Si3 C46 1.872(2) . ?
Al04 N6 1.8852(15) . ?
Al04 N8 1.8274(14) . ?
Al04 N5 1.8996(14) . ?
Al04 H 1.57(2) . ?
Si1 N8 1.7280(15) . ?
Si1 C23 1.8824(19) . ?
Si1 C24 1.8775(19) . ?
Si1 C22 1.880(2) . ?
Al06 N1 1.8918(15) . ?
Al06 N4 1.8270(14) . ?
Al06 N2 1.8845(14) . ?
Al06 HA 1.58(2) . ?
Si4 N4 1.7272(15) . ?
Si4 C43 1.871(2) . ?
Si4 C42 1.878(2) . ?
Si4 C44 1.882(2) . ?
N1 C32 1.385(2) . ?
N1 C28 1.419(2) . ?
N6 C15 1.441(2) . ?
N6 C16 1.466(2) . ?
N7 C17 1.482(2) . ?
N7 C18 1.489(2) . ?
N7 C20 1.485(2) . ?
N5 C1 1.419(2) . ?
N5 C5 1.382(2) . ?
N2 C48 1.428(2) . ?
N2 C49 1.460(2) . ?
N3 C50 1.477(2) . ?
N3 C51 1.487(2) . ?
N3 C53 1.485(2) . ?
C33 C32 1.498(2) . ?
C33 C34 1.401(2) . ?
C33 C38 1.400(3) . ?
C6 C7 1.409(3) . ?
C6 C5 1.497(3) . ?
C6 C11 1.399(3) . ?
C1 C2 1.442(2) . ?
C1 C15 1.372(3) . ?
C7 C8 1.390(3) . ?
C7 C14 1.500(3) . ?
C32 C31 1.353(3) . ?
C34 C41 1.502(3) . ?
C34 C35 1.390(3) . ?
C28 C48 1.381(3) . ?
C28 C29 1.423(3) . ?
C2 H2 0.9500 . ?
C2 C3 1.353(3) . ?
C5 C4 1.361(3) . ?
C38 C37 1.397(3) . ?
C38 C39 1.508(3) . ?
C15 H15 1.0000 . ?
C3 H3 0.9500 . ?
C3 C4 1.439(3) . ?
C31 H31 0.9500 . ?
C31 C30 1.447(3) . ?
C17 H17A 0.9900 . ?
C17 H17B 0.9900 . ?
C17 C16 1.519(2) . ?
C41 H41A 0.9800 . ?
C41 H41B 0.9800 . ?
C41 H41C 0.9800 . ?
C26 H26A 0.9800 . ?
C26 H26B 0.9800 . ?
C26 H26C 0.9800 . ?
C11 C10 1.397(3) . ?
C11 C12 1.510(3) . ?
C16 H16A 0.9900 . ?
C16 H16B 0.9900 . ?
C18 C19 1.530(3) . ?
C18 H18A 0.97(2) . ?
C18 H18B 0.96(2) . ?
C48 H48 1.0000 . ?
C8 H8 0.9500 . ?
C8 C9 1.385(3) . ?
C9 C10 1.389(3) . ?
C9 C13 1.512(3) . ?
C35 H35 0.9500 . ?
C35 C36 1.385(3) . ?
C29 H29 0.9500 . ?
C29 C30 1.366(3) . ?
C4 H4 0.9500 . ?
C50 H50A 0.9900 . ?
C50 H50B 0.9900 . ?
C50 C49 1.524(2) . ?
C25 H25A 0.9800 . ?
C25 H25B 0.9800 . ?
C25 H25C 0.9800 . ?
C45 H45A 0.9800 . ?
C45 H45B 0.9800 . ?
C45 H45C 0.9800 . ?
C30 H30 0.9500 . ?
C14 H14A 0.9800 . ?
C14 H14B 0.9800 . ?
C14 H14C 0.9800 . ?
C51 C52 1.528(3) . ?
C51 H51A 1.03(2) . ?
C51 H51B 0.97(2) . ?
C49 H49A 0.9900 . ?
C49 H49B 0.9900 . ?
C23 H23A 0.9800 . ?
C23 H23B 0.9800 . ?
C23 H23C 0.9800 . ?
C20 H20A 0.9900 . ?
C20 H20B 0.9900 . ?
C20 C21 1.519(3) . ?
C53 H53A 0.9900 . ?
C53 H53B 0.9900 . ?
C53 C54 1.509(3) . ?
C37 H37 0.9500 . ?
C37 C36 1.387(3) . ?
C10 H10 0.9500 . ?
C24 H24A 0.9800 . ?
C24 H24B 0.9800 . ?
C24 H24C 0.9800 . ?
C43 H43A 0.9800 . ?
C43 H43B 0.9800 . ?
C43 H43C 0.9800 . ?
C21 H21A 0.9800 . ?
C21 H21B 0.9800 . ?
C21 H21C 0.9800 . ?
C54 H54A 0.9800 . ?
C54 H54B 0.9800 . ?
C54 H54C 0.9800 . ?
C47 H47A 0.9800 . ?
C47 H47B 0.9800 . ?
C47 H47C 0.9800 . ?
C27 H27A 0.9800 . ?
C27 H27B 0.9800 . ?
C27 H27C 0.9800 . ?
C22 H22A 0.9800 . ?
C22 H22B 0.9800 . ?
C22 H22C 0.9800 . ?
C39 H39A 0.9800 . ?
C39 H39B 0.9800 . ?
C39 H39C 0.9800 . ?
C12 H12A 0.9800 . ?
C12 H12B 0.9800 . ?
C12 H12C 0.9800 . ?
C46 H46A 0.9800 . ?
C46 H46B 0.9800 . ?
C46 H46C 0.9800 . ?
C36 C40 1.516(3) . ?
C19 H19A 0.9800 . ?
C19 H19B 0.9800 . ?
C19 H19C 0.9800 . ?
C52 H52A 0.9800 . ?
C52 H52B 0.9800 . ?
C52 H52C 0.9800 . ?
C42 H42A 0.9800 . ?
C42 H42B 0.9800 . ?
C42 H42C 0.9800 . ?
C44 H44A 0.9800 . ?
C44 H44B 0.9800 . ?
C44 H44C 0.9800 . ?
C13 H13A 0.9800 . ?
C13 H13B 0.9800 . ?
C13 H13C 0.9800 . ?
C40 H40A 0.9800 . ?
C40 H40B 0.9800 . ?
C40 H40C 0.9800 . ?

loop_
_geom_torsion_atom_site_label_1
_geom_torsion_atom_site_label_2
_geom_torsion_atom_site_label_3
_geom_torsion_atom_site_label_4
_geom_torsion
_geom_torsion_site_symmetry_1
_geom_torsion_site_symmetry_2
_geom_torsion_site_symmetry_3
_geom_torsion_site_symmetry_4
_geom_torsion_publ_flag
Ca01 Al04 N6 C15 95.07(11) . . . . ?
Ca01 Al04 N6 C16 -128.37(16) . . . . ?
Ca01 Al04 N8 Si2 -56.72(11) . . . . ?
Ca01 Al04 N8 Si1 112.41(8) . . . . ?
Ca01 Al04 N5 C1 -36.51(11) . . . . ?
Ca01 Al04 N5 C5 139.68(16) . . . . ?
Ca01 Al06 N1 C32 126.75(15) . . . . ?
Ca01 Al06 N1 C28 -44.94(11) . . . . ?
Ca01 Al06 N4 Si3 -51.50(11) . . . . ?
Ca01 Al06 N4 Si4 116.92(8) . . . . ?
Ca01 Al06 N2 C48 97.83(12) . . . . ?
Ca01 Al06 N2 C49 -121.79(16) . . . . ?
Ca01 N6 C15 C1 109.67(16) . . . . ?
Ca01 N6 C16 C17 34.68(17) . . . . ?
Ca01 N7 C17 C16 42.14(16) . . . . ?
Ca01 N7 C18 C19 -167.37(16) . . . . ?
Ca01 N7 C20 C21 51.96(19) . . . . ?
Ca01 N2 C48 C28 98.00(17) . . . . ?
Ca01 N2 C49 C50 36.59(18) . . . . ?
Ca01 N3 C50 C49 41.33(17) . . . . ?
Ca01 N3 C51 C52 -164.03(17) . . . . ?
Ca01 N3 C53 C54 64.3(2) . . . . ?
Al04 N6 C15 Ca01 -98.99(8) . . . . ?
Al04 N6 C15 C1 10.68(19) . . . . ?
Al04 N6 C16 C17 156.78(12) . . . . ?
Al04 N5 C1 C2 173.09(13) . . . . ?
Al04 N5 C1 C15 -6.50(19) . . . . ?
Al04 N5 C5 C6 2.0(3) . . . . ?
Al04 N5 C5 C4 -175.01(14) . . . . ?
Al06 N1 C32 C33 11.0(2) . . . . ?
Al06 N1 C32 C31 -169.41(14) . . . . ?
Al06 N1 C28 C48 -5.25(19) . . . . ?
Al06 N1 C28 C29 173.45(13) . . . . ?
Al06 N2 C48 Ca01 -97.09(8) . . . . ?
Al06 N2 C48 C28 0.9(2) . . . . ?
Al06 N2 C49 C50 150.47(13) . . . . ?
N1 Al06 N4 Si3 135.61(8) . . . . ?
N1 Al06 N4 Si4 -55.97(12) . . . . ?
N1 Al06 N2 Ca01 -100.99(6) . . . . ?
N1 Al06 N2 C48 -3.16(12) . . . . ?
N1 Al06 N2 C49 137.22(15) . . . . ?
N1 C32 C31 C30 -1.5(3) . . . . ?
N1 C28 C48 Ca01 64.89(17) . . . . ?
N1 C28 C48 N2 3.0(3) . . . . ?
N1 C28 C29 C30 -2.4(3) . . . . ?
N6 Al04 N8 Si2 -116.52(9) . . . . ?
N6 Al04 N8 Si1 52.61(11) . . . . ?
N6 Al04 N5 C1 10.29(11) . . . . ?
N6 Al04 N5 C5 -173.52(17) . . . . ?
N7 C17 C16 N6 -53.7(2) . . . . ?
N4 Al06 N1 C32 -58.21(17) . . . . ?
N4 Al06 N1 C28 130.09(11) . . . . ?
N4 Al06 N2 Ca01 128.35(6) . . . . ?
N4 Al06 N2 C48 -133.82(12) . . . . ?
N4 Al06 N2 C49 6.56(17) . . . . ?
N8 Al04 N6 Ca01 124.11(6) . . . . ?
N8 Al04 N6 C15 -140.82(11) . . . . ?
N8 Al04 N6 C16 -4.26(17) . . . . ?
N8 Al04 N5 C1 138.99(11) . . . . ?
N8 Al04 N5 C5 -44.82(19) . . . . ?
N5 Al04 N6 Ca01 -106.50(6) . . . . ?
N5 Al04 N6 C15 -11.43(11) . . . . ?
N5 Al04 N6 C16 125.13(14) . . . . ?
N5 Al04 N8 Si2 129.46(8) . . . . ?
N5 Al04 N8 Si1 -61.41(11) . . . . ?
N5 C1 C2 C3 3.6(3) . . . . ?
N5 C1 C15 Ca01 64.41(18) . . . . ?
N5 C1 C15 N6 -2.9(2) . . . . ?
N5 C5 C4 C3 2.5(3) . . . . ?
N2 Al06 N1 C32 176.37(16) . . . . ?
N2 Al06 N1 C28 4.67(11) . . . . ?
N2 Al06 N4 Si3 -112.04(9) . . . . ?
N2 Al06 N4 Si4 56.38(11) . . . . ?
N3 C50 C49 N2 -54.5(2) . . . . ?
C33 C32 C31 C30 178.03(16) . . . . ?
C33 C34 C35 C36 -0.2(3) . . . . ?
C33 C38 C37 C36 -1.3(3) . . . . ?
C6 C7 C8 C9 -1.0(3) . . . . ?
C6 C5 C4 C3 -174.44(17) . . . . ?
C6 C11 C10 C9 -1.4(3) . . . . ?
C1 N5 C5 C6 177.80(15) . . . . ?
C1 N5 C5 C4 0.8(3) . . . . ?
C1 C2 C3 C4 -0.4(3) . . . . ?
C7 C6 C5 N5 -82.9(2) . . . . ?
C7 C6 C5 C4 94.1(2) . . . . ?
C7 C6 C11 C10 2.1(3) . . . . ?
C7 C6 C11 C12 -176.99(16) . . . . ?
C7 C8 C9 C10 1.7(3) . . . . ?
C7 C8 C9 C13 -177.19(19) . . . . ?
C32 N1 C28 C48 -178.40(16) . . . . ?
C32 N1 C28 C29 0.3(2) . . . . ?
C32 C33 C34 C41 0.3(2) . . . . ?
C32 C33 C34 C35 -178.92(17) . . . . ?
C32 C33 C38 C37 179.61(18) . . . . ?
C32 C33 C38 C39 0.7(3) . . . . ?
C32 C31 C30 C29 -0.7(3) . . . . ?
C34 C33 C32 N1 -88.5(2) . . . . ?
C34 C33 C32 C31 92.0(2) . . . . ?
C34 C33 C38 C37 3.0(3) . . . . ?
C34 C33 C38 C39 -175.95(18) . . . . ?
C34 C35 C36 C37 1.9(4) . . . . ?
C34 C35 C36 C40 -177.7(2) . . . . ?
C28 N1 C32 C33 -177.89(14) . . . . ?
C28 N1 C32 C31 1.6(2) . . . . ?
C28 C29 C30 C31 2.6(3) . . . . ?
C2 C1 C15 Ca01 -115.15(17) . . . . ?
C2 C1 C15 N6 177.52(16) . . . . ?
C2 C3 C4 C5 -2.7(3) . . . . ?
C5 N5 C1 C2 -3.8(2) . . . . ?
C5 N5 C1 C15 176.61(16) . . . . ?
C5 C6 C7 C8 -176.45(16) . . . . ?
C5 C6 C7 C14 2.4(2) . . . . ?
C5 C6 C11 C10 177.47(16) . . . . ?
C5 C6 C11 C12 -1.6(3) . . . . ?
C38 C33 C32 N1 94.9(2) . . . . ?
C38 C33 C32 C31 -84.7(2) . . . . ?
C38 C33 C34 C41 176.92(16) . . . . ?
C38 C33 C34 C35 -2.3(3) . . . . ?
C38 C37 C36 C35 -1.1(4) . . . . ?
C38 C37 C36 C40 178.4(2) . . . . ?
C15 N6 C16 C17 -69.19(19) . . . . ?
C15 C1 C2 C3 -176.86(18) . . . . ?
C17 N7 C18 Ca01 111.21(13) . . . . ?
C17 N7 C18 C19 -56.2(2) . . . . ?
C17 N7 C20 C21 -76.42(19) . . . . ?
C41 C34 C35 C36 -179.4(2) . . . . ?
C26 Si2 N8 Al04 71.54(10) . . . . ?
C26 Si2 N8 Si1 -97.69(10) . . . . ?
C11 C6 C7 C8 -0.9(2) . . . . ?
C11 C6 C7 C14 177.96(16) . . . . ?
C11 C6 C5 N5 101.6(2) . . . . ?
C11 C6 C5 C4 -81.3(2) . . . . ?
C16 N6 C15 Ca01 117.01(13) . . . . ?
C16 N6 C15 C1 -133.33(17) . . . . ?
C18 N7 C17 C16 -59.73(19) . . . . ?
C18 N7 C20 C21 160.91(16) . . . . ?
C48 N2 C49 C50 -71.9(2) . . . . ?
C48 C28 C29 C30 176.14(19) . . . . ?
C8 C9 C10 C11 -0.5(3) . . . . ?
C29 C28 C48 Ca01 -113.74(16) . . . . ?
C29 C28 C48 N2 -175.63(16) . . . . ?
C50 N3 C51 Ca01 111.05(12) . . . . ?
C50 N3 C51 C52 -53.0(2) . . . . ?
C50 N3 C53 C54 -68.2(2) . . . . ?
C25 Si2 N8 Al04 -49.46(12) . . . . ?
C25 Si2 N8 Si1 141.30(10) . . . . ?
C45 Si3 N4 Al06 -55.63(11) . . . . ?
C45 Si3 N4 Si4 135.94(10) . . . . ?
C14 C7 C8 C9 -179.88(17) . . . . ?
C51 N3 C50 C49 -57.4(2) . . . . ?
C51 N3 C53 C54 168.87(16) . . . . ?
C49 N2 C48 Ca01 118.00(14) . . . . ?
C49 N2 C48 C28 -144.00(18) . . . . ?
C23 Si1 N8 Si2 176.10(9) . . . . ?
C23 Si1 N8 Al04 7.25(12) . . . . ?
C20 N7 C17 C16 178.86(15) . . . . ?
C20 N7 C18 Ca01 -127.99(14) . . . . ?
C20 N7 C18 C19 64.6(2) . . . . ?
C53 N3 C50 C49 -178.46(15) . . . . ?
C53 N3 C51 Ca01 -127.50(13) . . . . ?
C53 N3 C51 C52 68.5(2) . . . . ?
C24 Si1 N8 Si2 -62.76(12) . . . . ?
C24 Si1 N8 Al04 128.39(10) . . . . ?
C43 Si4 N4 Si3 175.48(10) . . . . ?
C43 Si4 N4 Al06 7.35(13) . . . . ?
C47 Si3 N4 Al06 -174.36(10) . . . . ?
C47 Si3 N4 Si4 17.21(13) . . . . ?
C27 Si2 N8 Al04 -168.00(9) . . . . ?
C27 Si2 N8 Si1 22.77(13) . . . . ?
C22 Si1 N8 Si2 57.71(12) . . . . ?
C22 Si1 N8 Al04 -111.13(10) . . . . ?
C39 C38 C37 C36 177.7(2) . . . . ?
C12 C11 C10 C9 177.70(18) . . . . ?
C46 Si3 N4 Al06 65.70(11) . . . . ?
C46 Si3 N4 Si4 -102.74(11) . . . . ?
C42 Si4 N4 Si3 57.36(12) . . . . ?
C42 Si4 N4 Al06 -110.78(11) . . . . ?
C44 Si4 N4 Si3 -64.32(13) . . . . ?
C44 Si4 N4 Al06 127.54(11) . . . . ?
C13 C9 C10 C11 178.39(19) . . . . ?
